data_9007328
loop_
_publ_author_name
'Mookherjee, M.'
'Redfern, S. A. T.'
'Swainson, I.'
'Harlov, D. E.'

_publ_section_title
;
 Low-temperature behaviour of ammonium ion in buddingtonite
 [N(D/H)4AlSi3O8] from neutron powder diffraction
 Sample: T = 280 K
;
_journal_name_full 'Physics and Chemistry of Minerals'
_journal_page_first 643
_journal_page_last 649
_journal_paper_doi 10.1007/s00269-004-0425-8
_journal_volume 31
_journal_year 2004
_chemical_formula_sum 'Al D4 N O8 Si3'
_chemical_name_mineral 'Buddingtonite (deuterated)'
_space_group_IT_number 12
_symmetry_space_group_name_Hall '-C 2y'
_symmetry_space_group_name_H-M 'C 1 2/m 1'
_cell_angle_alpha 90
_cell_angle_beta 116.147
_cell_angle_gamma 90
_cell_length_a 8.83157
_cell_length_b 13.08541
_cell_length_c 7.20024
_cell_formula_units_Z 4
_cell_volume 746.943
_diffrn_ambient_temperature 280
_exptl_crystal_density_diffrn 2.324
_cod_original_formula_sum 'N D4 (Al Si3) O8'
_cod_database_code 9007328

loop_
_symmetry_equiv_pos_as_xyz
x,y,z
1/2+x,1/2+y,z
x,-y,z
1/2+x,1/2-y,z
-x,y,-z
1/2-x,1/2+y,-z
-x,-y,-z
1/2-x,1/2-y,-z

loop_
_atom_site_label
_atom_site_fract_x
_atom_site_fract_y
_atom_site_fract_z
_atom_site_occupancy
_atom_site_U_iso_or_equiv
N 0.29550 0.00000 0.14860 1.00000 0.03027
D1 0.41700 0.02000 0.21860 0.50000 0.09924
D2 0.26470 -0.03600 0.24920 0.50000 0.09924
D3 0.27620 -0.04650 0.03030 0.50000 0.09924
D4 0.22440 0.06250 0.09610 0.50000 0.09924
Al1 0.70650 0.11920 0.34740 0.25000 0.01270
Si1 0.70650 0.11920 0.34740 0.75000 0.01270
Al2 0.02220 0.19360 0.23650 0.25000 0.01079
Si2 0.02220 0.19360 0.23650 0.75000 0.01079
O1 0.00000 0.15840 0.00000 1.00000 0.00317
O2 0.66520 0.00000 0.28980 1.00000 0.00317
O3 0.82650 0.15800 0.22360 1.00000 0.00317
O4 0.04180 0.31230 0.26310 1.00000 0.00317
O5 0.16970 0.12700 0.40960 1.00000 0.00317

_database_code_amcsd 0008921
